data_7010436
loop_
_publ_author_name
'Huang, Yi-Lun'
'Huang, Bor-Hunn'
'Ko, Bao-Tsan'
'Lin, Chu-Chieh'

_publ_section_title
;
 Reactions of amides with organoaluminium: a useful synthetic route to
 aluminium diketiminates&#x200A;&#x2020;
;
_journal_issue 8
_journal_name_full 'Journal of the Chemical Society, Dalton Transactions'
_journal_page_first 1359
_journal_paper_doi 10.1039/b009070k
_journal_year 2001
_chemical_formula_sum 'C16 H29 Al2 N O'
_chemical_formula_weight 305.36
_chemical_name_systematic
; 
? 
;
_space_group_IT_number 61
_symmetry_cell_setting orthorhombic
_symmetry_space_group_name_Hall '-P 2ac 2ab'
_symmetry_space_group_name_H-M 'P b c a'
_atom_sites_solution_hydrogens geom
_atom_sites_solution_primary direct
_atom_sites_solution_secondary difmap
_audit_creation_method SHELXL-97
_cell_angle_alpha 90.00
_cell_angle_beta 90.00
_cell_angle_gamma 90.00
_cell_formula_units_Z 8
_cell_length_a 14.5760(11)
_cell_length_b 13.4314(9)
_cell_length_c 21.0210(15)
_cell_measurement_temperature 293(2)
_cell_volume 4115.4(5)
_computing_cell_refinement 'Bruker SMART'
_computing_data_collection 'Bruker SMART'
_computing_data_reduction 'Bruker SHELXTL'
_computing_molecular_graphics 'Bruker SHELXTL'
_computing_publication_material 'Bruker SHELXTL'
_computing_structure_refinement 'SHELXL-97 (Sheldrick, 1997)'
_computing_structure_solution 'SHELXS-97 (Sheldrick, 1990)'
_diffrn_ambient_temperature 293(2)
_diffrn_measured_fraction_theta_full 0.999
_diffrn_measured_fraction_theta_max 0.999
_diffrn_measurement_device_type 'CCD area detector'
_diffrn_measurement_method 'phi and omega scans'
_diffrn_radiation_monochromator graphite
_diffrn_radiation_source 'fine-focus sealed tube'
_diffrn_radiation_type MoK\a
_diffrn_radiation_wavelength 0.71073
_diffrn_reflns_av_R_equivalents 0.0323
_diffrn_reflns_av_sigmaI/netI 0.0211
_diffrn_reflns_limit_h_max 16
_diffrn_reflns_limit_h_min -17
_diffrn_reflns_limit_k_max 16
_diffrn_reflns_limit_k_min -9
_diffrn_reflns_limit_l_max 25
_diffrn_reflns_limit_l_min -25
_diffrn_reflns_number 22012
_diffrn_reflns_theta_full 26.03
_diffrn_reflns_theta_max 26.03
_diffrn_reflns_theta_min 1.94
_exptl_absorpt_coefficient_mu 0.138
_exptl_absorpt_correction_type SADABS
_exptl_crystal_colour colorless
_exptl_crystal_density_diffrn 0.986
_exptl_crystal_density_method 'not measured'
_exptl_crystal_description parallelapiped
_exptl_crystal_F_000 1328
_exptl_crystal_size_max 0.34
_exptl_crystal_size_mid 0.40
_exptl_crystal_size_min 0.58
_refine_diff_density_max 0.211
_refine_diff_density_min -0.154
_refine_diff_density_rms 0.040
_refine_ls_extinction_method none
_refine_ls_goodness_of_fit_ref 1.012
_refine_ls_hydrogen_treatment mixed
_refine_ls_matrix_type full
_refine_ls_number_parameters 262
_refine_ls_number_reflns 4052
_refine_ls_number_restraints 0
_refine_ls_restrained_S_all 1.012
_refine_ls_R_factor_all 0.0735
_refine_ls_R_factor_gt 0.0510
_refine_ls_shift/su_max 5.534
_refine_ls_shift/su_mean 0.515
_refine_ls_structure_factor_coef Fsqd
_refine_ls_weighting_details 'calc w=1/[\s^2^(Fo^2^)+(0.1500P)^2^+0.0000P] where P=(Fo^2^+2Fc^2^)/3'
_refine_ls_weighting_scheme calc
_refine_ls_wR_factor_gt 0.1820
_refine_ls_wR_factor_ref 0.2082
_reflns_number_gt 2721
_reflns_number_total 4052
_reflns_threshold_expression >2sigma(I)
_cod_data_source_file b009070k.txt
_cod_data_source_block 2
_cod_depositor_comments
;
The following automatic conversions were performed:
'_symmetry_cell_setting' value 'Orthorhombic' changed to 'orthorhombic'
according to '/home/saulius/struct/CIF-dictionaries/cif_core.dic'
dictionary named 'cif_core.dic' version 2.4.1 from 2010-06-29.

Automatic conversion script
Id: cif_fix_enum 1527 2010-12-29 10:47:43Z saulius 
;
_cod_original_sg_symbol_H-M Pbca
_cod_database_code 7010436

loop_
_symmetry_equiv_pos_as_xyz
'x, y, z'
'-x+1/2, -y, z+1/2'
'-x, y+1/2, -z+1/2'
'x+1/2, -y+1/2, -z'
'-x, -y, -z'
'x-1/2, y, -z-1/2'
'x, -y-1/2, z-1/2'
'-x-1/2, y-1/2, z'

loop_
_atom_site_label
_atom_site_type_symbol
_atom_site_fract_x
_atom_site_fract_y
_atom_site_fract_z
_atom_site_U_iso_or_equiv
_atom_site_adp_type
_atom_site_occupancy
_atom_site_symmetry_multiplicity
_atom_site_calc_flag
_atom_site_refinement_flags
_atom_site_disorder_assembly
_atom_site_disorder_group
Al1 Al -0.02233(6) 0.56793(6) 0.30325(3) 0.0733(3) Uani 1 1 d . . .
Al2 Al 0.17844(5) 0.57381(6) 0.39564(4) 0.0700(3) Uani 1 1 d . . .
O O 0.06173(11) 0.62253(12) 0.36419(8) 0.0715(5) Uani 1 1 d . . .
N N -0.07529(13) 0.67877(17) 0.35115(9) 0.0665(5) Uani 1 1 d . . .
C1 C -0.0693(3) 0.4389(3) 0.3257(2) 0.1276(14) Uani 1 1 d . . .
H1A H -0.0737 0.3984 0.2882 0.191 Uiso 1 1 calc R . .
H1B H -0.1290 0.4461 0.3444 0.191 Uiso 1 1 calc R . .
H1C H -0.0287 0.4078 0.3556 0.191 Uiso 1 1 calc R . .
C2 C 0.0091(3) 0.6047(3) 0.21706(15) 0.1081(10) Uani 1 1 d . . .
H2A H -0.0021 0.5493 0.1892 0.162 Uiso 1 1 calc R . .
H2B H 0.0728 0.6227 0.2151 0.162 Uiso 1 1 calc R . .
H2C H -0.0277 0.6603 0.2040 0.162 Uiso 1 1 calc R . .
C3 C 0.2043(3) 0.4808(3) 0.32537(19) 0.1223(13) Uani 1 1 d . . .
H3A H 0.1608 0.4271 0.3264 0.184 Uiso 1 1 calc R . .
H3B H 0.2652 0.4546 0.3300 0.184 Uiso 1 1 calc R . .
H3C H 0.1995 0.5153 0.2855 0.184 Uiso 1 1 calc R . .
C4 C 0.1502(3) 0.5142(3) 0.47824(18) 0.1246(13) Uani 1 1 d . . .
H4A H 0.1390 0.5660 0.5088 0.187 Uiso 1 1 calc R . .
H4B H 0.2011 0.4744 0.4920 0.187 Uiso 1 1 calc R . .
H4C H 0.0966 0.4731 0.4745 0.187 Uiso 1 1 calc R . .
C5 C 0.2629(2) 0.6863(3) 0.39833(19) 0.1069(11) Uani 1 1 d . . .
H5A H 0.2473 0.7288 0.4334 0.160 Uiso 1 1 calc R . .
H5B H 0.2586 0.7232 0.3593 0.160 Uiso 1 1 calc R . .
H5C H 0.3245 0.6623 0.4036 0.160 Uiso 1 1 calc R . .
C6 C -0.00081(15) 0.69043(16) 0.38288(11) 0.0610(5) Uani 1 1 d . . .
C7 C 0.02626(14) 0.76335(17) 0.43179(11) 0.0640(6) Uani 1 1 d . . .
C8 C 0.0090(2) 0.7443(3) 0.49506(13) 0.0934(9) Uani 1 1 d . . .
H8A H -0.0206 0.6858 0.5069 0.112 Uiso 1 1 calc R . .
C9 C 0.0355(3) 0.8117(3) 0.54047(18) 0.1152(12) Uani 1 1 d . . .
H9A H 0.0240 0.7986 0.5832 0.138 Uiso 1 1 calc R . .
C10 C 0.0782(3) 0.8971(4) 0.5236(3) 0.1258(15) Uani 1 1 d . . .
H10A H 0.0948 0.9430 0.5546 0.151 Uiso 1 1 calc R . .
C11 C 0.0970(2) 0.9161(3) 0.4613(3) 0.1169(13) Uani 1 1 d . . .
H11A H 0.1278 0.9741 0.4502 0.140 Uiso 1 1 calc R . .
C12 C 0.0705(2) 0.8492(2) 0.41429(17) 0.0906(8) Uani 1 1 d . . .
H12A H 0.0826 0.8625 0.3717 0.109 Uiso 1 1 calc R . .
C13 C -0.16164(18) 0.7392(2) 0.35304(13) 0.0825(8) Uani 1 1 d . . .
C14 C -0.1855(9) 0.7669(14) 0.4190(8) 0.128(6) Uani 0.50 1 d P . .
H14A H -0.136(9) 0.751(10) 0.449(5) 0.192 Uiso 0.50 1 calc P . .
H14B H -0.244(15) 0.784(13) 0.418(8) 0.192 Uiso 0.50 1 d P . .
H14C H -0.201(14) 0.693(16) 0.441(11) 0.192 Uiso 0.50 1 d P . .
C14' C -0.2146(13) 0.716(3) 0.4081(13) 0.226(15) Uani 0.50 1 d P . .
H14D H -0.18(2) 0.66(2) 0.427(18) 0.338 Uiso 0.50 1 calc P . .
H14E H -0.278(17) 0.75(3) 0.405(13) 0.338 Uiso 0.50 1 d P . .
H14F H -0.099(16) 0.683(18) 0.339(10) 0.338 Uiso 0.50 1 d P . .
C15 C -0.1449(11) 0.8212(18) 0.3132(12) 0.194(13) Uani 0.50 1 d P . .
H15A H -0.083(16) 0.821(19) 0.296(13) 0.292 Uiso 0.50 1 calc P . .
H15B H -0.130(15) 0.82(2) 0.253(12) 0.292 Uiso 0.50 1 d P . .
H15C H -0.17(2) 0.89(3) 0.324(11) 0.292 Uiso 0.50 1 d P . .
C15' C -0.1474(8) 0.8527(7) 0.3581(11) 0.153(7) Uani 0.50 1 d P . .
H15D H -0.082(12) 0.854(10) 0.368(8) 0.229 Uiso 0.50 1 calc P . .
H15E H -0.148(15) 0.801(15) 0.292(10) 0.229 Uiso 0.50 1 d P . .
H15F H -0.212(16) 0.882(17) 0.347(8) 0.229 Uiso 0.50 1 d P . .
C16 C -0.2342(6) 0.663(2) 0.3286(11) 0.172(8) Uani 0.50 1 d P . .
H16A H -0.211(13) 0.596(16) 0.323(12) 0.258 Uiso 0.50 1 calc P . .
H16B H -0.305(12) 0.692(13) 0.346(10) 0.258 Uiso 0.50 1 d P . .
H16C H -0.224(19) 0.682(17) 0.399(12) 0.258 Uiso 0.50 1 d P . .
C16' C -0.2072(11) 0.7238(13) 0.2881(8) 0.140(4) Uani 0.50 1 d P . .
H16D H -0.160(12) 0.684(14) 0.266(7) 0.210 Uiso 0.50 1 calc P . .
H16E H -0.207(12) 0.644(15) 0.272(8) 0.210 Uiso 0.50 1 d P . .
H16F H -0.252(10) 0.755(11) 0.289(6) 0.210 Uiso 0.50 1 d P . .

loop_
_atom_site_aniso_label
_atom_site_aniso_U_11
_atom_site_aniso_U_22
_atom_site_aniso_U_33
_atom_site_aniso_U_23
_atom_site_aniso_U_13
_atom_site_aniso_U_12
Al1 0.0788(5) 0.0778(5) 0.0634(5) -0.0071(3) -0.0059(3) -0.0087(3)
Al2 0.0658(5) 0.0736(5) 0.0707(5) 0.0000(3) -0.0034(3) 0.0108(3)
O 0.0673(10) 0.0704(10) 0.0770(10) -0.0137(8) -0.0125(8) 0.0103(7)
N 0.0549(11) 0.0798(13) 0.0647(11) 0.0011(9) -0.0044(8) -0.0025(8)
C1 0.168(4) 0.089(2) 0.125(3) -0.002(2) 0.003(3) -0.035(2)
C2 0.111(2) 0.137(3) 0.0765(18) -0.0015(18) 0.0063(16) 0.010(2)
C3 0.139(3) 0.113(3) 0.115(3) -0.027(2) -0.012(2) 0.048(2)
C4 0.110(3) 0.147(3) 0.117(3) 0.054(2) 0.010(2) 0.017(2)
C5 0.0728(19) 0.111(3) 0.137(3) 0.0034(19) 0.0009(17) -0.0037(16)
C6 0.0580(12) 0.0620(12) 0.0630(12) 0.0041(9) -0.0018(10) -0.0005(9)
C7 0.0510(12) 0.0677(14) 0.0734(14) -0.0068(10) -0.0037(10) 0.0035(9)
C8 0.108(2) 0.099(2) 0.0731(17) -0.0103(14) -0.0030(14) -0.0027(16)
C9 0.131(3) 0.126(3) 0.089(2) -0.037(2) -0.016(2) 0.011(3)
C10 0.101(3) 0.123(3) 0.154(4) -0.073(3) -0.038(3) 0.028(2)
C11 0.084(2) 0.080(2) 0.187(4) -0.033(2) -0.005(2) -0.0094(16)
C12 0.0836(19) 0.0718(16) 0.116(2) -0.0084(15) 0.0096(16) -0.0063(13)
C13 0.0531(13) 0.111(2) 0.0835(17) 0.0052(15) -0.0052(11) 0.0086(13)
C14 0.080(7) 0.184(14) 0.119(7) -0.038(10) 0.000(6) 0.056(8)
C14' 0.092(10) 0.37(3) 0.22(2) 0.18(2) 0.070(12) 0.078(15)
C15 0.131(10) 0.23(2) 0.218(19) 0.16(2) 0.055(13) 0.114(15)
C15' 0.077(6) 0.081(5) 0.30(2) -0.026(9) -0.034(9) 0.020(4)
C16 0.051(4) 0.27(2) 0.198(15) -0.104(15) -0.015(6) -0.009(7)
C16' 0.095(7) 0.175(12) 0.151(9) -0.033(9) -0.058(7) 0.039(8)

loop_
_atom_type_symbol
_atom_type_description
_atom_type_scat_dispersion_real
_atom_type_scat_dispersion_imag
_atom_type_scat_source
C C 0.0033 0.0016 'International Tables Vol C Tables 4.2.6.8 and 6.1.1.4'
H H 0.0000 0.0000 'International Tables Vol C Tables 4.2.6.8 and 6.1.1.4'
N N 0.0061 0.0033 'International Tables Vol C Tables 4.2.6.8 and 6.1.1.4'
O O 0.0106 0.0060 'International Tables Vol C Tables 4.2.6.8 and 6.1.1.4'
Al Al 0.0645 0.0514 'International Tables Vol C Tables 4.2.6.8 and 6.1.1.4'

loop_
_geom_angle_atom_site_label_1
_geom_angle_atom_site_label_2
_geom_angle_atom_site_label_3
_geom_angle
_geom_angle_site_symmetry_1
_geom_angle_site_symmetry_3
_geom_angle_publ_flag
O Al1 C1 114.10(17) . . ?
O Al1 C2 112.13(14) . . ?
C1 Al1 C2 123.0(2) . . ?
O Al1 N 67.50(8) . . ?
C1 Al1 N 114.78(16) . . ?
C2 Al1 N 112.44(14) . . ?
O Al1 C6 34.69(7) . . ?
C1 Al1 C6 120.01(16) . . ?
C2 Al1 C6 116.98(14) . . ?
N Al1 C6 32.81(8) . . ?
O Al2 C4 104.84(14) . . ?
O Al2 C5 107.60(12) . . ?
C4 Al2 C5 115.10(19) . . ?
O Al2 C3 97.25(13) . . ?
C4 Al2 C3 116.5(2) . . ?
C5 Al2 C3 113.09(19) . . ?
C6 O Al1 91.22(13) . . ?
C6 O Al2 136.24(14) . . ?
Al1 O Al2 131.23(9) . . ?
C6 N C13 129.1(2) . . ?
C6 N Al1 91.52(15) . . ?
C13 N Al1 139.25(17) . . ?
N C6 O 109.8(2) . . ?
N C6 C7 132.1(2) . . ?
O C6 C7 118.16(19) . . ?
N C6 Al1 55.67(13) . . ?
O C6 Al1 54.09(10) . . ?
C7 C6 Al1 172.04(16) . . ?
C8 C7 C12 120.1(3) . . ?
C8 C7 C6 120.1(2) . . ?
C12 C7 C6 119.8(2) . . ?
C7 C8 C9 119.9(3) . . ?
C10 C9 C8 120.5(4) . . ?
C9 C10 C11 120.3(3) . . ?
C10 C11 C12 120.4(4) . . ?
C7 C12 C11 118.9(4) . . ?
C15 C13 C14' 138.7(17) . . ?
C15 C13 C14 113.8(15) . . ?
C14' C13 C14 33.6(16) . . ?
C15 C13 N 105.3(5) . . ?
C14' C13 N 110.9(9) . . ?
C14 C13 N 111.0(6) . . ?
C15 C13 C16' 69.5(14) . . ?
C14' C13 C16' 117.3(16) . . ?
C14 C13 C16' 140.2(8) . . ?
N C13 C16' 105.5(6) . . ?
C15 C13 C15' 40.8(11) . . ?
C14' C13 C15' 103.7(19) . . ?
C14 C13 C15' 73.6(12) . . ?
N C13 C15' 115.1(5) . . ?
C16' C13 C15' 104.6(9) . . ?
C15 C13 C16 115.7(17) . . ?
C14' C13 C16 76(2) . . ?
C14 C13 C16 108.3(10) . . ?
N C13 C16 102.0(7) . . ?
C16' C13 C16 47.4(10) . . ?
C15' C13 C16 139.5(11) . . ?
C14' C14 C13 69.9(18) . . ?
C14' C14 C15' 119(2) . . ?
C13 C14 C15' 54.8(8) . . ?
C14 C14' C13 76.5(16) . . ?
C14 C14' C16 130(2) . . ?
C13 C14' C16 55.2(14) . . ?
C15' C15 C13 76.8(11) . . ?
C15' C15 C16' 126.0(16) . . ?
C13 C15 C16' 58.9(10) . . ?
C15 C15' C13 62.5(10) . . ?
C15 C15' C14 113.3(15) . . ?
C13 C15' C14 51.5(7) . . ?
C16' C16 C13 65.4(11) . . ?
C16' C16 C14' 109.1(17) . . ?
C13 C16 C14' 49.0(8) . . ?
C16 C16' C13 67.3(9) . . ?
C16 C16' C15 117.7(12) . . ?
C13 C16' C15 51.7(6) . . ?

loop_
_geom_bond_atom_site_label_1
_geom_bond_atom_site_label_2
_geom_bond_distance
_geom_bond_site_symmetry_2
_geom_bond_publ_flag
Al1 O 1.9184(17) . ?
Al1 C1 1.922(4) . ?
Al1 C2 1.933(3) . ?
Al1 N 1.956(2) . ?
Al1 C6 2.368(2) . ?
Al2 O 1.9389(17) . ?
Al2 C4 1.956(3) . ?
Al2 C5 1.950(3) . ?
Al2 C3 1.971(3) . ?
O C6 1.348(3) . ?
N C6 1.284(3) . ?
N C13 1.498(3) . ?
C6 C7 1.474(3) . ?
C7 C8 1.378(4) . ?
C7 C12 1.372(4) . ?
C8 C9 1.371(5) . ?
C9 C10 1.352(6) . ?
C10 C11 1.361(6) . ?
C11 C12 1.391(5) . ?
C13 C15 1.405(12) . ?
C13 C14' 1.427(15) . ?
C13 C14 1.477(14) . ?
C13 C16' 1.533(11) . ?
C13 C15' 1.542(10) . ?
C13 C16 1.555(14) . ?
C14 C14' 0.84(4) . ?
C14 C15' 1.81(3) . ?
C14' C16 1.83(4) . ?
C15 C15' 1.03(3) . ?
C15 C16' 1.68(3) . ?
C16 C16' 1.24(3) . ?
